data_2239585
loop_
_publ_author_name
'Ouahida, Zeghouan'
'Hadjadj, Nasreddine'
'Guenifa, Fatiha'
'Bendjeddou, Lamia'
'Merazig, Hocine'

_publ_section_title
;
 Bis(tetraphenylphosphonium) tetrachloridocobaltate(II)
;
_journal_coeditor_code XU5791
_journal_issue 6
_journal_name_full 'Acta Crystallographica Section E'
_journal_page_first m229
_journal_page_last m230
_journal_paper_doi 10.1107/S1600536814011210
_journal_volume 70
_journal_year 2014
_chemical_formula_iupac '(C24 H20 P)2 [Co Cl4]'
_chemical_formula_moiety '2(C24 H20 P +), Cl4 Co 2-'
_chemical_formula_sum 'C48 H40 Cl4 Co P2'
_chemical_formula_weight 879.46
_chemical_name_common 'Bis(tetraphenylphosphonium) tetrachlorocobaltate(II)'
_chemical_name_systematic
;
Bis(tetraphenylphosphonium) tetrachloridocobaltate(II)
;
_space_group_IT_number 15
_symmetry_cell_setting monoclinic
_symmetry_space_group_name_Hall '-C 2yc'
_symmetry_space_group_name_H-M 'C 1 2/c 1'
_cell_angle_alpha 90
_cell_angle_beta 91.008(2)
_cell_angle_gamma 90
_cell_formula_units_Z 4
_cell_length_a 10.9154(4)
_cell_length_b 19.2514(6)
_cell_length_c 20.1826(7)
_cell_measurement_reflns_used 1536
_cell_measurement_temperature 293(2)
_cell_measurement_theta_max 25.05
_cell_measurement_theta_min 3.23
_cell_volume 4240.4(3)
_computing_cell_refinement 'SAINT (Bruker, 2006)'
_computing_data_collection 'APEX2 (Bruker, 2006)'
_computing_data_reduction 'SAINT (Bruker, 2006)'
_computing_molecular_graphics 'ORTEP-3 for Windows (Farrugia, 2012)'
_computing_publication_material
;
WinGX (Farrugia, 2012), Mercury (Macrae <i>et al.</i>, 2006) and
POVRay
(Persistence of Vision Team, 2004)
;
_computing_structure_refinement 'SHELXL97 (Sheldrick, 2008)'
_computing_structure_solution 'SIR2002 (Burla <i>et al.</i>, 2003)'
_diffrn_ambient_temperature 293(2)
_diffrn_measured_fraction_theta_full 0.996
_diffrn_measured_fraction_theta_max 0.996
_diffrn_measurement_device 'Bruker APEXII'
_diffrn_measurement_method \f
_diffrn_radiation_monochromator graphite
_diffrn_radiation_source 'fine-focus sealed tube'
_diffrn_radiation_type MoK\a
_diffrn_radiation_wavelength 0.71073
_diffrn_reflns_av_R_equivalents 0.0275
_diffrn_reflns_limit_h_max 12
_diffrn_reflns_limit_h_min -12
_diffrn_reflns_limit_k_max 22
_diffrn_reflns_limit_k_min -22
_diffrn_reflns_limit_l_max 22
_diffrn_reflns_limit_l_min -24
_diffrn_reflns_number 12226
_diffrn_reflns_theta_full 25.05
_diffrn_reflns_theta_max 25.05
_diffrn_reflns_theta_min 2.02
_diffrn_standards_decay_% 0
_diffrn_standards_interval_count 0
_diffrn_standards_interval_time 0
_diffrn_standards_number 0
_exptl_absorpt_coefficient_mu 0.766
_exptl_absorpt_correction_type none
_exptl_crystal_colour ' pink'
_exptl_crystal_density_diffrn 1.378
_exptl_crystal_density_method 'not measured'
_exptl_crystal_description ' prism'
_exptl_crystal_F_000 1812
_exptl_crystal_size_max 0.2
_exptl_crystal_size_mid 0.1
_exptl_crystal_size_min 0.08
_refine_diff_density_max 1.509
_refine_diff_density_min -0.215
_refine_ls_extinction_method none
_refine_ls_goodness_of_fit_ref 1.037
_refine_ls_hydrogen_treatment constr
_refine_ls_matrix_type full
_refine_ls_number_parameters 249
_refine_ls_number_reflns 3748
_refine_ls_number_restraints 0
_refine_ls_restrained_S_all 1.037
_refine_ls_R_factor_all 0.0391
_refine_ls_R_factor_gt 0.0302
_refine_ls_shift/su_max 0.001
_refine_ls_shift/su_mean 0
_refine_ls_structure_factor_coef Fsqd
_refine_ls_weighting_details 'calc w=1/[\s^2^(Fo^2^)+(0.0401P)^2^+6.1572P] where P=(Fo^2^+2Fc^2^)/3'
_refine_ls_weighting_scheme calc
_refine_ls_wR_factor_ref 0.0836
_reflns_number_gt 3180
_reflns_number_total 3748
_reflns_threshold_expression I>2sigma(I)
_cod_data_source_file xu5791sup1.cf
_cod_data_source_block I
_cod_original_sg_symbol_H-M 'C 2/c'
_cod_database_code 2239585
_cod_database_fobs_code 2239585

loop_
_symmetry_equiv_pos_site_id
_symmetry_equiv_pos_as_xyz
1 x,y,z
2 -x,y,1/2-z
3 -x,-y,-z
4 x,-y,1/2+z
5 1/2+x,1/2+y,z
6 1/2-x,1/2+y,1/2-z
7 1/2-x,1/2-y,-z
8 1/2+x,1/2-y,1/2+z

loop_
_atom_site_aniso_label
_atom_site_aniso_U_11
_atom_site_aniso_U_22
_atom_site_aniso_U_33
_atom_site_aniso_U_12
_atom_site_aniso_U_13
_atom_site_aniso_U_23
P1 0.0206(3) 0.0189(3) 0.0205(3) 0.0001(2) 0.0001(2) -0.0013(2)
C1 0.0266(12) 0.0210(11) 0.0222(11) -0.0004(9) -0.0037(9) 0.0011(9)
C2 0.0441(14) 0.0228(12) 0.0255(12) 0.0057(11) 0.0025(11) 0.0007(9)
C3 0.0528(16) 0.0346(14) 0.0256(13) 0.0020(12) 0.0065(12) 0.0037(11)
C4 0.0484(15) 0.0275(13) 0.0303(13) -0.0040(11) -0.0064(12) 0.0096(10)
C5 0.0454(15) 0.0187(11) 0.0361(14) 0.0038(11) -0.0070(12) 0.0010(10)
C6 0.0324(13) 0.0255(12) 0.0291(12) 0.0037(10) -0.0013(10) -0.0025(10)
C7 0.0272(12) 0.0207(11) 0.0235(11) 0.0042(9) 0.0018(9) 0.0013(9)
C8 0.0240(12) 0.0355(13) 0.0279(12) 0.0022(10) -0.0009(10) 0.0005(10)
C9 0.0236(12) 0.0548(16) 0.0343(14) 0.0069(12) 0.0030(11) 0.0031(12)
C10 0.0404(15) 0.0422(15) 0.0286(13) 0.0170(12) 0.0101(11) 0.0036(11)
C11 0.0554(17) 0.0254(12) 0.0284(13) 0.0060(12) 0.0080(12) -0.0034(10)
C12 0.0372(13) 0.0252(12) 0.0319(13) -0.0035(10) 0.0056(11) -0.0036(10)
C13 0.0212(11) 0.0186(10) 0.0199(11) -0.0011(9) -0.0018(9) -0.0027(8)
C14 0.0239(12) 0.0340(13) 0.0237(12) -0.0033(10) 0.0031(9) 0.0040(10)
C15 0.0342(13) 0.0345(13) 0.0203(11) -0.0004(11) 0.0002(10) 0.0061(10)
C16 0.0260(12) 0.0286(12) 0.0258(12) 0.0038(10) -0.0048(10) -0.0033(10)
C17 0.0216(11) 0.0317(12) 0.0282(12) -0.0009(10) 0.0035(9) -0.0010(10)
C18 0.0256(12) 0.0248(11) 0.0192(11) -0.0028(9) 0.0024(9) 0.0018(9)
C19 0.0200(11) 0.0219(11) 0.0198(11) -0.0015(9) 0.0036(9) -0.0025(9)
C20 0.0238(11) 0.0233(11) 0.0208(11) -0.0014(9) 0.0035(9) 0.0007(9)
C21 0.0395(14) 0.0207(11) 0.0268(12) -0.0033(10) 0.0079(11) -0.0002(9)
C22 0.0354(13) 0.0335(13) 0.0225(12) -0.0165(11) 0.0072(10) -0.0080(10)
C23 0.0228(12) 0.0483(15) 0.0235(12) -0.0042(11) -0.0001(10) -0.0070(11)
C24 0.0253(12) 0.0324(13) 0.0262(12) 0.0054(10) -0.0016(10) -0.0036(10)
Co1 0.0188(2) 0.0189(2) 0.0231(2) 0.0000 0.0029(2) 0.0000
Cl1 0.0315(3) 0.0335(3) 0.0367(3) 0.0084(3) 0.0074(3) 0.0151(3)
Cl2 0.0234(3) 0.0296(3) 0.0270(3) -0.0035(2) 0.0015(2) 0.0071(2)

loop_
_atom_site_type_symbol
_atom_site_label
_atom_site_fract_x
_atom_site_fract_y
_atom_site_fract_z
_atom_site_U_iso_or_equiv
_atom_site_thermal_displace_type
_atom_site_calc_flag
_atom_site_refinement_flags
_atom_site_occupancy
P P1 0.41273(5) 0.36748(3) 0.07765(3) 0.0200(2) Uani . . 1.000
C C1 0.3837(2) 0.29974(11) 0.13639(11) 0.0233(7) Uani . . 1.000
C C2 0.3155(2) 0.31597(12) 0.19182(11) 0.0308(7) Uani . . 1.000
C C3 0.2894(3) 0.26481(13) 0.23755(13) 0.0376(8) Uani . . 1.000
C C4 0.3336(2) 0.19823(12) 0.22924(12) 0.0355(8) Uani . . 1.000
C C5 0.4026(2) 0.18228(12) 0.17495(12) 0.0335(8) Uani . . 1.000
C C6 0.4272(2) 0.23227(11) 0.12800(12) 0.0290(7) Uani . . 1.000
C C7 0.5226(2) 0.33873(11) 0.01785(11) 0.0238(7) Uani . . 1.000
C C8 0.6408(2) 0.36542(13) 0.01635(12) 0.0291(7) Uani . . 1.000
C C9 0.7214(2) 0.34138(14) -0.03052(13) 0.0375(8) Uani . . 1.000
C C10 0.6855(2) 0.29065(13) -0.07487(12) 0.0370(8) Uani . . 1.000
C C11 0.5686(3) 0.26452(12) -0.07432(12) 0.0363(8) Uani . . 1.000
C C12 0.4866(2) 0.28862(12) -0.02847(12) 0.0314(7) Uani . . 1.000
C C13 0.27533(19) 0.39129(10) 0.03328(10) 0.0199(6) Uani . . 1.000
C C14 0.2858(2) 0.42599(12) -0.02717(11) 0.0272(7) Uani . . 1.000
C C15 0.1824(2) 0.44748(12) -0.06129(11) 0.0297(7) Uani . . 1.000
C C16 0.0676(2) 0.43485(12) -0.03560(11) 0.0269(7) Uani . . 1.000
C C17 0.0570(2) 0.40171(12) 0.02446(11) 0.0271(7) Uani . . 1.000
C C18 0.1604(2) 0.38005(11) 0.05921(11) 0.0232(7) Uani . . 1.000
C C19 0.47179(19) 0.44088(11) 0.12202(10) 0.0205(6) Uani . . 1.000
C C20 0.4177(2) 0.50598(11) 0.11488(11) 0.0226(6) Uani . . 1.000
C C21 0.4699(2) 0.56215(12) 0.14713(11) 0.0289(7) Uani . . 1.000
C C22 0.5746(2) 0.55408(13) 0.18543(11) 0.0304(7) Uani . . 1.000
C C23 0.6265(2) 0.48956(14) 0.19401(11) 0.0315(8) Uani . . 1.000
C C24 0.5750(2) 0.43278(13) 0.16272(11) 0.0280(7) Uani . . 1.000
Co Co1 0.00000 0.45721(2) 0.25000 0.02020(10) Uani . . 1.000
Cl Cl1 0.10790(5) 0.38813(3) 0.32242(3) 0.0338(2) Uani . . 1.000
Cl Cl2 0.12506(5) 0.52482(3) 0.18779(3) 0.0267(2) Uani . . 1.000
H H2 0.28760 0.36110 0.19810 0.0370 Uiso calc R 1.000
H H3 0.24190 0.27530 0.27400 0.0450 Uiso calc R 1.000
H H4 0.31670 0.16410 0.26040 0.0430 Uiso calc R 1.000
H H5 0.43290 0.13750 0.16980 0.0400 Uiso calc R 1.000
H H6 0.47250 0.22100 0.09090 0.0350 Uiso calc R 1.000
H H8 0.66550 0.39920 0.04670 0.0350 Uiso calc R 1.000
H H9 0.80030 0.35960 -0.03210 0.0450 Uiso calc R 1.000
H H10 0.74100 0.27400 -0.10550 0.0440 Uiso calc R 1.000
H H11 0.54480 0.23060 -0.10480 0.0440 Uiso calc R 1.000
H H12 0.40700 0.27140 -0.02840 0.0380 Uiso calc R 1.000
H H14 0.36280 0.43460 -0.04440 0.0330 Uiso calc R 1.000
H H15 0.18950 0.47050 -0.10160 0.0360 Uiso calc R 1.000
H H16 -0.00230 0.44880 -0.05900 0.0320 Uiso calc R 1.000
H H17 -0.02010 0.39380 0.04180 0.0330 Uiso calc R 1.000
H H18 0.15280 0.35800 0.09990 0.0280 Uiso calc R 1.000
H H20 0.34740 0.51150 0.08870 0.0270 Uiso calc R 1.000
H H21 0.43410 0.60580 0.14300 0.0350 Uiso calc R 1.000
H H22 0.61050 0.59260 0.20570 0.0360 Uiso calc R 1.000
H H23 0.69600 0.48430 0.22080 0.0380 Uiso calc R 1.000
H H24 0.60930 0.38900 0.16880 0.0340 Uiso calc R 1.000

loop_
_atom_type_symbol
_atom_type_description
_atom_type_scat_dispersion_real
_atom_type_scat_dispersion_imag
_atom_type_scat_source
P P 0.1023 0.0942 'International Tables Vol C Tables 4.2.6.8 and 6.1.1.4'
Co Co 0.3494 0.9721 'International Tables Vol C Tables 4.2.6.8 and 6.1.1.4'
Cl Cl 0.1484 0.1585 'International Tables Vol C Tables 4.2.6.8 and 6.1.1.4'
H H 0.0000 0.0000 'International Tables Vol C Tables 4.2.6.8 and 6.1.1.4'
C C 0.0033 0.0016 'International Tables Vol C Tables 4.2.6.8 and 6.1.1.4'

loop_
_geom_angle_atom_site_label_1
_geom_angle_atom_site_label_2
_geom_angle_atom_site_label_3
_geom_angle_site_symmetry_1
_geom_angle_site_symmetry_3
_geom_angle
_geom_angle_publ_flag
Cl1 Co1 Cl2 . . 112.17(2) .
Cl1 Co1 Cl1 . 2_555 108.90(3) .
Cl1 Co1 Cl2 . 2_555 106.66(2) .
Cl1 Co1 Cl2 2_555 . 106.66(2) .
Cl2 Co1 Cl2 . 2_555 110.35(3) .
Cl1 Co1 Cl2 2_555 2_555 112.17(2) .
C13 P1 C19 . . 109.84(10) .
C1 P1 C19 . . 108.05(10) .
C1 P1 C7 . . 110.27(10) .
C1 P1 C13 . . 111.10(10) .
C7 P1 C13 . . 107.73(10) .
C7 P1 C19 . . 109.86(10) .
P1 C1 C6 . . 122.16(17) .
P1 C1 C2 . . 118.14(17) .
C2 C1 C6 . . 119.7(2) no
C1 C2 C3 . . 119.8(2) no
C2 C3 C4 . . 120.2(2) no
C3 C4 C5 . . 120.1(2) no
C4 C5 C6 . . 120.5(2) no
C1 C6 C5 . . 119.7(2) no
P1 C7 C8 . . 121.99(17) .
P1 C7 C12 . . 118.55(17) .
C8 C7 C12 . . 119.5(2) no
C7 C8 C9 . . 119.6(2) no
C8 C9 C10 . . 120.3(2) no
C9 C10 C11 . . 120.6(2) no
C10 C11 C12 . . 119.8(2) no
C7 C12 C11 . . 120.3(2) no
C14 C13 C18 . . 119.55(19) no
P1 C13 C18 . . 121.79(16) .
P1 C13 C14 . . 118.54(16) .
C13 C14 C15 . . 120.1(2) no
C14 C15 C16 . . 120.0(2) no
C15 C16 C17 . . 120.1(2) no
C16 C17 C18 . . 120.4(2) no
C13 C18 C17 . . 119.9(2) no
P1 C19 C24 . . 119.24(17) .
P1 C19 C20 . . 120.76(16) .
C20 C19 C24 . . 120.0(2) no
C19 C20 C21 . . 119.1(2) no
C20 C21 C22 . . 120.5(2) no
C21 C22 C23 . . 120.6(2) no
C22 C23 C24 . . 119.7(2) no
C19 C24 C23 . . 120.1(2) no
C3 C2 H2 . . 120.17 no
C1 C2 H2 . . 120.06 no
C2 C3 H3 . . 119.85 no
C4 C3 H3 . . 119.91 no
C3 C4 H4 . . 119.98 no
C5 C4 H4 . . 119.92 no
C6 C5 H5 . . 119.72 no
C4 C5 H5 . . 119.80 no
C1 C6 H6 . . 120.13 no
C5 C6 H6 . . 120.17 no
C7 C8 H8 . . 120.18 no
C9 C8 H8 . . 120.26 no
C10 C9 H9 . . 119.85 no
C8 C9 H9 . . 119.83 no
C9 C10 H10 . . 119.68 no
C11 C10 H10 . . 119.72 no
C12 C11 H11 . . 120.17 no
C10 C11 H11 . . 120.04 no
C7 C12 H12 . . 119.84 no
C11 C12 H12 . . 119.90 no
C13 C14 H14 . . 120.00 no
C15 C14 H14 . . 119.88 no
C16 C15 H15 . . 120.01 no
C14 C15 H15 . . 120.04 no
C15 C16 H16 . . 119.90 no
C17 C16 H16 . . 120.01 no
C16 C17 H17 . . 119.87 no
C18 C17 H17 . . 119.73 no
C17 C18 H18 . . 120.08 no
C13 C18 H18 . . 120.05 no
C19 C20 H20 . . 120.40 no
C21 C20 H20 . . 120.54 no
C20 C21 H21 . . 119.77 no
C22 C21 H21 . . 119.71 no
C23 C22 H22 . . 119.70 no
C21 C22 H22 . . 119.73 no
C22 C23 H23 . . 120.14 no
C24 C23 H23 . . 120.18 no
C23 C24 H24 . . 119.93 no
C19 C24 H24 . . 119.98 no

loop_
_geom_bond_atom_site_label_1
_geom_bond_atom_site_label_2
_geom_bond_site_symmetry_2
_geom_bond_distance
_geom_bond_publ_flag
Co1 Cl2 . 2.2791(6) yes
Co1 Cl1 2_555 2.2873(6) .
Co1 Cl1 . 2.2873(6) yes
Co1 Cl2 2_555 2.2791(6) .
P1 C1 . 1.794(2) .
P1 C7 . 1.803(2) .
P1 C13 . 1.793(2) .
P1 C19 . 1.787(2) .
C1 C6 . 1.394(3) no
C1 C2 . 1.390(3) no
C2 C3 . 1.383(3) no
C3 C4 . 1.381(3) no
C4 C5 . 1.375(3) no
C5 C6 . 1.380(3) no
C7 C8 . 1.390(3) no
C7 C12 . 1.395(3) no
C8 C9 . 1.383(3) no
C9 C10 . 1.377(4) no
C10 C11 . 1.372(4) no
C11 C12 . 1.379(4) no
C13 C14 . 1.397(3) no
C13 C18 . 1.385(3) no
C14 C15 . 1.375(3) no
C15 C16 . 1.386(3) no
C16 C17 . 1.376(3) no
C17 C18 . 1.383(3) no
C19 C24 . 1.391(3) no
C19 C20 . 1.392(3) no
C20 C21 . 1.380(3) no
C21 C22 . 1.377(3) no
C22 C23 . 1.375(4) no
C23 C24 . 1.377(3) no
C2 H2 . 0.9301 no
C3 H3 . 0.9296 no
C4 H4 . 0.9302 no
C5 H5 . 0.9298 no
C6 H6 . 0.9302 no
C8 H8 . 0.9301 no
C9 H9 . 0.9310 no
C10 H10 . 0.9301 no
C11 H11 . 0.9310 no
C12 H12 . 0.9300 no
C14 H14 . 0.9301 no
C15 H15 . 0.9309 no
C16 H16 . 0.9299 no
C17 H17 . 0.9297 no
C18 H18 . 0.9295 no
C20 H20 . 0.9301 no
C21 H21 . 0.9299 no
C22 H22 . 0.9302 no
C23 H23 . 0.9293 no
C24 H24 . 0.9295 no

loop_
_geom_hbond_atom_site_label_D
_geom_hbond_atom_site_label_H
_geom_hbond_atom_site_label_A
_geom_hbond_site_symmetry_A
_geom_hbond_distance_DH
_geom_hbond_distance_HA
_geom_hbond_distance_DA
_geom_hbond_angle_DHA
_geom_hbond_publ_flag
C3 H3 Cl1 . 0.93 2.80 3.552(3) 138 yes
C11 H11 Cl1 8_554 0.93 2.81 3.633(2) 148 yes
C23 H23 Cl2 2_655 0.93 2.77 3.644(2) 156 yes
C14 H14 Cg4 3_665 0.93 2.88 3.650(2) 141 y
C21 H21 Cg2 3_665 0.93 2.79 3.446(2) 129 y
